data_7202564
loop_
_publ_author_name
'Lavy, Tali'
'Kaftory, Menahem'

_publ_section_title
;
 Channels formation through photodimerization of guest molecules within
 solid inclusion compounds
;
_journal_issue 2
_journal_name_full CrystEngComm
_journal_page_first 123
_journal_paper_doi 10.1039/b615032b
_journal_volume 9
_journal_year 2007
_chemical_formula_moiety '(C30 H22 O2), (C10 H10 N2 O2)'
_chemical_formula_sum 'C20 H16 N O2'
_chemical_formula_weight 302.34
_chemical_name_common
;
1,1,6,6-tetraphenyl-2,4- hexadiyne-1,6-diol (3,7-
Diazatricyclo(4.2.2.22,5)dodeca-9,11-diene-4,8-dione) clathrate
;
_chemical_name_systematic
;
1,1,6,6-tetraphenyl-2,4- hexadiyne-1,6-diol
(3,7-Diazatricyclo[4.2.2.22,5]dodeca-9,11-diene-4,8-dione)
clathrate
;
_space_group_IT_number 2
_symmetry_cell_setting triclinic
_symmetry_space_group_name_Hall '-P 1'
_symmetry_space_group_name_H-M 'P -1'
_atom_sites_solution_hydrogens geom
_atom_sites_solution_primary direct
_atom_sites_solution_secondary difmap
_audit_creation_method SHELXL-97
_cell_angle_alpha 95.93(5)
_cell_angle_beta 93.28(5)
_cell_angle_gamma 100.18(6)
_cell_formula_units_Z 2
_cell_length_a 6.151(6)
_cell_length_b 9.114(11)
_cell_length_c 13.112(2)
_cell_measurement_reflns_used 399
_cell_measurement_temperature 293(2)
_cell_measurement_theta_max 25.08
_cell_measurement_theta_min 2.62
_cell_volume 717.5(11)
_computing_structure_refinement 'SHELXL-97 (Sheldrick, 1997)'
_computing_structure_solution 'SHELXS-97 (Sheldrick, 1990)'
_diffrn_ambient_temperature 293(2)
_diffrn_measured_fraction_theta_full 0.575
_diffrn_measured_fraction_theta_max 0.575
_diffrn_measurement_device_type KappaCCD
_diffrn_measurement_method CCD
_diffrn_radiation_monochromator graphite
_diffrn_radiation_source 'fine-focus sealed tube'
_diffrn_radiation_type MoK\a
_diffrn_radiation_wavelength 0.71073
_diffrn_reflns_av_R_equivalents 0.110
_diffrn_reflns_av_sigmaI/netI 0.107
_diffrn_reflns_limit_h_max 7
_diffrn_reflns_limit_h_min 0
_diffrn_reflns_limit_k_max 10
_diffrn_reflns_limit_k_min -10
_diffrn_reflns_limit_l_max 15
_diffrn_reflns_limit_l_min -15
_diffrn_reflns_number 5895
_diffrn_reflns_theta_full 25.08
_diffrn_reflns_theta_max 25.08
_diffrn_reflns_theta_min 2.62
_diffrn_standards_decay_% 0
_diffrn_standards_number 0
_exptl_absorpt_coefficient_mu 0.090
_exptl_absorpt_correction_T_max 0.9910
_exptl_absorpt_correction_T_min 0.9734
_exptl_absorpt_correction_type none
_exptl_absorpt_process_details none
_exptl_crystal_colour colorless
_exptl_crystal_density_diffrn 1.399
_exptl_crystal_density_method 'not measured'
_exptl_crystal_description prism
_exptl_crystal_F_000 318
_exptl_crystal_size_max 0.30
_exptl_crystal_size_mid 0.20
_exptl_crystal_size_min 0.10
_refine_diff_density_max 0.224
_refine_diff_density_min -0.220
_refine_diff_density_rms 0.059
_refine_ls_extinction_method none
_refine_ls_goodness_of_fit_ref 1.485
_refine_ls_hydrogen_treatment mixed
_refine_ls_matrix_type full
_refine_ls_number_parameters 208
_refine_ls_number_reflns 1463
_refine_ls_number_restraints 0
_refine_ls_restrained_S_all 1.485
_refine_ls_R_factor_all 0.2102
_refine_ls_R_factor_gt 0.1324
_refine_ls_shift/su_max 0.000
_refine_ls_shift/su_mean 0.000
_refine_ls_structure_factor_coef Fsqd
_refine_ls_weighting_details 'calc w=1/[\s^2^(Fo^2^)+(0.2000P)^2^+0.0000P] where P=(Fo^2^+2Fc^2^)/3'
_refine_ls_weighting_scheme calc
_refine_ls_wR_factor_gt 0.3794
_refine_ls_wR_factor_ref 0.4203
_reflns_number_gt 769
_reflns_number_total 1463
_reflns_threshold_expression >2sigma(I)
_cod_data_source_file b615032b.txt
_cod_data_source_block pyr102rest1
_cod_depositor_comments
;
The following automatic conversions were performed:
'_symmetry_cell_setting' value 'Triclinic' changed to 'triclinic'
according to '/home/saulius/struct/CIF-dictionaries/cif_core.dic'
dictionary named 'cif_core.dic' version 2.4.1 from 2010-06-29.

Automatic conversion script
Id: cif_fix_enum 1527 2010-12-29 10:47:43Z saulius 
;
_cod_original_cell_volume 717.5(16)
_cod_original_sg_symbol_H-M P-1
_cod_database_code 7202564

loop_
_symmetry_equiv_pos_as_xyz
'x, y, z'
'-x, -y, -z'

loop_
_atom_site_label
_atom_site_type_symbol
_atom_site_fract_x
_atom_site_fract_y
_atom_site_fract_z
_atom_site_U_iso_or_equiv
_atom_site_adp_type
_atom_site_occupancy
_atom_site_symmetry_multiplicity
_atom_site_calc_flag
_atom_site_refinement_flags
_atom_site_disorder_assembly
_atom_site_disorder_group
O1 O 0.4623(12) 0.5237(8) 0.7228(5) 0.091(2) Uani 1 1 d . . .
H1O1 H 0.4713 0.4361 0.7285 0.136 Uiso 1 1 calc R . .
C1 C 0.054(2) 0.5082(11) 0.5482(8) 0.093(3) Uani 1 1 d . . .
C2 C 0.138(2) 0.5216(12) 0.6321(8) 0.091(3) Uani 1 1 d . . .
C3 C 0.2468(17) 0.5433(12) 0.7338(7) 0.077(3) Uani 1 1 d . . .
C4 C 0.137(2) 0.4508(12) 0.8051(8) 0.086(3) Uani 1 1 d . . .
C5 C 0.249(2) 0.4330(14) 0.8955(8) 0.093(3) Uani 1 1 d . . .
H5 H 0.3977 0.4764 0.9095 0.112 Uiso 1 1 calc R . .
C6 C 0.141(3) 0.3519(14) 0.9637(9) 0.103(4) Uani 1 1 d . . .
H6 H 0.2144 0.3439 1.0262 0.124 Uiso 1 1 calc R . .
C7 C -0.070(3) 0.2830(16) 0.9434(9) 0.111(5) Uani 1 1 d . . .
H7 H -0.1398 0.2280 0.9922 0.134 Uiso 1 1 calc R . .
C8 C -0.184(2) 0.2913(14) 0.8537(10) 0.109(4) Uani 1 1 d . . .
H8 H -0.3304 0.2434 0.8386 0.131 Uiso 1 1 calc R . .
C9 C -0.070(2) 0.3744(13) 0.7870(8) 0.091(3) Uani 1 1 d . . .
H9 H -0.1429 0.3784 0.7234 0.109 Uiso 1 1 calc R . .
C10 C 0.2555(19) 0.7045(11) 0.7761(7) 0.077(3) Uani 1 1 d . . .
C11 C 0.071(2) 0.7627(12) 0.7745(7) 0.092(3) Uani 1 1 d . . .
H11 H -0.0614 0.7038 0.7451 0.111 Uiso 1 1 calc R . .
C12 C 0.072(2) 0.9126(13) 0.8168(9) 0.097(4) Uani 1 1 d . . .
H12 H -0.0554 0.9542 0.8125 0.117 Uiso 1 1 calc R . .
C13 C 0.257(3) 0.9899(11) 0.8617(9) 0.098(4) Uani 1 1 d . . .
H13 H 0.2578 1.0858 0.8940 0.118 Uiso 1 1 calc R . .
C14 C 0.448(3) 0.9358(12) 0.8633(8) 0.101(4) Uani 1 1 d . . .
H14 H 0.5796 0.9967 0.8912 0.122 Uiso 1 1 calc R . .
C15 C 0.445(2) 0.7869(11) 0.8224(8) 0.088(3) Uani 1 1 d . . .
H15 H 0.5725 0.7458 0.8274 0.106 Uiso 1 1 calc R . .
O2 O 0.4232(15) 1.2290(10) 0.6717(7) 0.116(3) Uani 1 1 d . . .
N1 N 0.3036(17) 1.0029(11) 0.5994(7) 0.096(3) Uani 1 1 d . . .
H1 H 0.2509 0.9767 0.6555 0.116 Uiso 1 1 d R . .
C16 C 0.4035(19) 1.1408(15) 0.5958(9) 0.090(3) Uani 1 1 d . . .
C17 C 0.493(2) 1.1697(14) 0.4977(10) 0.102(4) Uani 1 1 d . . .
H17 H 0.5275 1.2784 0.4953 0.123 Uiso 1 1 d R . .
C18 C 0.331(3) 1.1048(18) 0.4163(10) 0.112(4) Uani 1 1 d . . .
H18 H 0.2964 1.1580 0.3627 0.135 Uiso 1 1 d R . .
C19 C 0.235(3) 0.972(2) 0.4187(9) 0.113(4) Uani 1 1 d . . .
H19 H 0.1361 0.9223 0.3643 0.135 Uiso 1 1 d R . .
C20 C 0.283(2) 0.8975(16) 0.5065(10) 0.105(4) Uani 1 1 d . . .
H20 H 0.1595 0.8153 0.5118 0.126 Uiso 1 1 d R . .

loop_
_atom_site_aniso_label
_atom_site_aniso_U_11
_atom_site_aniso_U_22
_atom_site_aniso_U_33
_atom_site_aniso_U_23
_atom_site_aniso_U_13
_atom_site_aniso_U_12
O1 0.073(5) 0.095(5) 0.100(5) 0.004(4) 0.003(4) 0.012(4)
C1 0.125(10) 0.077(7) 0.066(6) 0.006(6) 0.003(6) -0.008(7)
C2 0.106(9) 0.084(7) 0.074(7) -0.007(5) 0.006(6) 0.008(6)
C3 0.069(6) 0.092(7) 0.066(5) -0.001(5) -0.003(4) 0.014(5)
C4 0.107(9) 0.074(6) 0.074(6) 0.011(5) 0.001(6) 0.013(7)
C5 0.101(8) 0.095(8) 0.075(6) -0.005(6) -0.012(6) 0.009(7)
C6 0.135(13) 0.082(7) 0.087(8) 0.021(6) -0.017(8) 0.006(8)
C7 0.153(15) 0.113(10) 0.080(8) 0.017(7) 0.014(8) 0.050(11)
C8 0.126(11) 0.089(8) 0.102(9) 0.006(7) 0.009(8) -0.006(8)
C9 0.104(9) 0.095(8) 0.066(6) 0.010(6) -0.003(6) -0.002(7)
C10 0.085(8) 0.069(6) 0.073(6) 0.002(5) 0.008(5) 0.008(6)
C11 0.121(10) 0.089(7) 0.065(6) 0.001(5) 0.004(5) 0.020(8)
C12 0.112(10) 0.080(7) 0.101(7) 0.011(6) 0.003(7) 0.025(8)
C13 0.136(12) 0.052(6) 0.103(8) 0.000(5) 0.001(8) 0.018(7)
C14 0.134(11) 0.060(6) 0.098(8) 0.009(5) 0.001(7) -0.015(7)
C15 0.104(9) 0.068(6) 0.088(7) 0.007(5) 0.000(6) 0.009(6)
O2 0.114(7) 0.106(6) 0.118(6) -0.017(5) 0.007(5) 0.011(5)
N1 0.103(7) 0.094(7) 0.094(6) 0.007(5) 0.012(5) 0.026(6)
C16 0.085(8) 0.084(7) 0.095(8) 0.000(6) 0.006(6) 0.007(6)
C17 0.124(11) 0.081(7) 0.103(8) 0.009(6) 0.002(8) 0.027(7)
C18 0.121(12) 0.110(10) 0.112(10) 0.030(8) 0.009(9) 0.027(9)
C19 0.118(11) 0.136(13) 0.075(7) -0.005(8) -0.017(7) 0.018(10)
C20 0.074(7) 0.106(9) 0.121(9) -0.025(8) 0.011(6) -0.004(7)

loop_
_atom_type_symbol
_atom_type_description
_atom_type_scat_dispersion_real
_atom_type_scat_dispersion_imag
_atom_type_scat_source
C C 0.0033 0.0016 'International Tables Vol C Tables 4.2.6.8 and 6.1.1.4'
H H 0.0000 0.0000 'International Tables Vol C Tables 4.2.6.8 and 6.1.1.4'
N N 0.0061 0.0033 'International Tables Vol C Tables 4.2.6.8 and 6.1.1.4'
O O 0.0106 0.0060 'International Tables Vol C Tables 4.2.6.8 and 6.1.1.4'

loop_
_geom_angle_atom_site_label_1
_geom_angle_atom_site_label_2
_geom_angle_atom_site_label_3
_geom_angle
_geom_angle_site_symmetry_1
_geom_angle_site_symmetry_3
_geom_angle_publ_flag
C3 O1 H1O1 109.5 . . ?
C2 C1 C1 176.9(17) . 2_566 ?
C1 C2 C3 177.5(12) . . ?
O1 C3 C2 106.7(8) . . ?
O1 C3 C4 112.9(9) . . ?
C2 C3 C4 114.7(10) . . ?
O1 C3 C10 107.4(9) . . ?
C2 C3 C10 107.5(9) . . ?
C4 C3 C10 107.3(8) . . ?
C9 C4 C5 116.6(11) . . ?
C9 C4 C3 123.3(10) . . ?
C5 C4 C3 120.1(12) . . ?
C6 C5 C4 119.3(13) . . ?
C6 C5 H5 120.4 . . ?
C4 C5 H5 120.4 . . ?
C7 C6 C5 121.5(12) . . ?
C7 C6 H6 119.2 . . ?
C5 C6 H6 119.2 . . ?
C6 C7 C8 121.4(14) . . ?
C6 C7 H7 119.3 . . ?
C8 C7 H7 119.3 . . ?
C7 C8 C9 115.6(14) . . ?
C7 C8 H8 122.2 . . ?
C9 C8 H8 122.2 . . ?
C4 C9 C8 125.4(12) . . ?
C4 C9 H9 117.3 . . ?
C8 C9 H9 117.3 . . ?
C11 C10 C15 119.6(10) . . ?
C11 C10 C3 120.0(11) . . ?
C15 C10 C3 120.2(10) . . ?
C10 C11 C12 121.4(12) . . ?
C10 C11 H11 119.3 . . ?
C12 C11 H11 119.3 . . ?
C13 C12 C11 117.9(12) . . ?
C13 C12 H12 121.1 . . ?
C11 C12 H12 121.1 . . ?
C12 C13 C14 122.4(10) . . ?
C12 C13 H13 118.8 . . ?
C14 C13 H13 118.8 . . ?
C13 C14 C15 119.4(12) . . ?
C13 C14 H14 120.3 . . ?
C15 C14 H14 120.3 . . ?
C10 C15 C14 119.2(12) . . ?
C10 C15 H15 120.4 . . ?
C14 C15 H15 120.4 . . ?
C16 N1 C20 118.2(11) . . ?
C16 N1 H1 120.0 . . ?
C20 N1 H1 121.8 . . ?
O2 C16 N1 119.2(12) . . ?
O2 C16 C17 126.0(12) . . ?
N1 C16 C17 114.7(10) . . ?
C18 C17 C16 109.4(13) . . ?
C18 C17 C20 113.3(10) . 2_676 ?
C16 C17 C20 107.0(10) . 2_676 ?
C18 C17 H17 108.9 . . ?
C16 C17 H17 108.9 . . ?
C20 C17 H17 109.4 2_676 . ?
C19 C18 C17 117.8(13) . . ?
C19 C18 H18 120.4 . . ?
C17 C18 H18 121.8 . . ?
C18 C19 C20 118.3(13) . . ?
C18 C19 H19 120.6 . . ?
C20 C19 H19 121.1 . . ?
C19 C20 N1 109.5(11) . . ?
C19 C20 C17 114.1(11) . 2_676 ?
N1 C20 C17 107.9(10) . 2_676 ?
C19 C20 H20 108.6 . . ?
N1 C20 H20 108.2 . . ?
C17 C20 H20 108.5 2_676 . ?

loop_
_geom_bond_atom_site_label_1
_geom_bond_atom_site_label_2
_geom_bond_distance
_geom_bond_site_symmetry_2
_geom_bond_publ_flag
O1 C3 1.382(12) . ?
O1 H1O1 0.8200 . ?
C1 C2 1.173(13) . ?
C1 C1 1.38(2) 2_566 ?
C2 C3 1.436(14) . ?
C3 C4 1.441(16) . ?
C3 C10 1.507(14) . ?
C4 C9 1.336(17) . ?
C4 C5 1.375(16) . ?
C5 C6 1.348(18) . ?
C5 H5 0.9300 . ?
C6 C7 1.335(18) . ?
C6 H6 0.9300 . ?
C7 C8 1.350(17) . ?
C7 H7 0.9300 . ?
C8 C9 1.359(17) . ?
C8 H8 0.9300 . ?
C9 H9 0.9300 . ?
C10 C11 1.337(16) . ?
C10 C15 1.344(15) . ?
C11 C12 1.419(15) . ?
C11 H11 0.9300 . ?
C12 C13 1.301(17) . ?
C12 H12 0.9300 . ?
C13 C14 1.350(18) . ?
C13 H13 0.9300 . ?
C14 C15 1.403(15) . ?
C14 H14 0.9300 . ?
C15 H15 0.9300 . ?
O2 C16 1.199(13) . ?
N1 C16 1.304(16) . ?
N1 C20 1.457(14) . ?
N1 H1 0.8600 . ?
C16 C17 1.458(18) . ?
C17 C18 1.420(19) . ?
C17 C20 1.606(18) 2_676 ?
C17 H17 0.9800 . ?
C18 C19 1.257(19) . ?
C18 H18 0.9300 . ?
C19 C20 1.44(2) . ?
C19 H19 0.9300 . ?
C20 C17 1.606(18) 2_676 ?
C20 H20 0.9800 . ?

loop_
_geom_torsion_atom_site_label_1
_geom_torsion_atom_site_label_2
_geom_torsion_atom_site_label_3
_geom_torsion_atom_site_label_4
_geom_torsion
_geom_torsion_site_symmetry_1
_geom_torsion_site_symmetry_2
_geom_torsion_site_symmetry_3
_geom_torsion_site_symmetry_4
_geom_torsion_publ_flag
C1 C1 C2 C3 -136(26) 2_566 . . . ?
C1 C2 C3 O1 -59(28) . . . . ?
C1 C2 C3 C4 175(28) . . . . ?
C1 C2 C3 C10 56(28) . . . . ?
O1 C3 C4 C9 -136.0(11) . . . . ?
C2 C3 C4 C9 -13.5(15) . . . . ?
C10 C3 C4 C9 105.9(12) . . . . ?
O1 C3 C4 C5 41.4(13) . . . . ?
C2 C3 C4 C5 163.9(10) . . . . ?
C10 C3 C4 C5 -76.8(12) . . . . ?
C9 C4 C5 C6 -5.6(16) . . . . ?
C3 C4 C5 C6 176.9(11) . . . . ?
C4 C5 C6 C7 3.0(19) . . . . ?
C5 C6 C7 C8 0(2) . . . . ?
C6 C7 C8 C9 -0.3(18) . . . . ?
C5 C4 C9 C8 5.7(18) . . . . ?
C3 C4 C9 C8 -176.9(11) . . . . ?
C7 C8 C9 C4 -2.7(19) . . . . ?
O1 C3 C10 C11 166.2(9) . . . . ?
C2 C3 C10 C11 51.7(13) . . . . ?
C4 C3 C10 C11 -72.2(13) . . . . ?
O1 C3 C10 C15 -18.8(13) . . . . ?
C2 C3 C10 C15 -133.2(11) . . . . ?
C4 C3 C10 C15 102.9(12) . . . . ?
C15 C10 C11 C12 2.8(17) . . . . ?
C3 C10 C11 C12 177.9(9) . . . . ?
C10 C11 C12 C13 -3.2(18) . . . . ?
C11 C12 C13 C14 4.4(19) . . . . ?
C12 C13 C14 C15 -5.2(19) . . . . ?
C11 C10 C15 C14 -3.5(17) . . . . ?
C3 C10 C15 C14 -178.6(9) . . . . ?
C13 C14 C15 C10 4.6(17) . . . . ?
C20 N1 C16 O2 -179.5(10) . . . . ?
C20 N1 C16 C17 -2.7(16) . . . . ?
O2 C16 C17 C18 -137.6(13) . . . . ?
N1 C16 C17 C18 45.9(14) . . . . ?
O2 C16 C17 C20 99.4(14) . . . 2_676 ?
N1 C16 C17 C20 -77.1(13) . . . 2_676 ?
C16 C17 C18 C19 -47.6(17) . . . . ?
C20 C17 C18 C19 71.6(19) 2_676 . . . ?
C17 C18 C19 C20 4(2) . . . . ?
C18 C19 C20 N1 39.6(17) . . . . ?
C18 C19 C20 C17 -81.3(16) . . . 2_676 ?
C16 N1 C20 C19 -39.6(15) . . . . ?
C16 N1 C20 C17 85.0(14) . . . 2_676 ?
